data_7246047
loop_
_publ_author_name
'Li, Wen-Qiang'
'Ma, Meng-Xia'
'Ni, Qing-Ling'
'Li, Shi-Ming'
'Gui, Liu-Cheng'
'Wang, Xiu-Jian'

_publ_section_title
;
 Synthesis, structures and magnetic properties of four dysprosium-based
 complexes with a multidentate ligand with steric constraint
;
_journal_issue 4
_journal_name_full CrystEngComm
_journal_page_first 614
_journal_page_last 621
_journal_paper_doi 10.1039/D2CE01201D
_journal_volume 25
_journal_year 2023
_chemical_formula_moiety 'C76 H84 Dy6 N6 O32'
_chemical_formula_sum 'C82 H84 Dy6 N6 O32'
_chemical_formula_weight 2652.64
_space_group_crystal_system orthorhombic
_space_group_IT_number 61
_space_group_name_Hall '-P 2ac 2ab'
_space_group_name_H-M_alt 'P b c a'
_atom_sites_solution_hydrogens geom
_atom_sites_solution_primary dual
_audit_creation_date 2022-08-30
_audit_creation_method
;
Olex2 1.5
(compiled 2022.04.07 svn.rca3783a0 for OlexSys, GUI svn.r6498)
;
_audit_update_record
;
2022-11-15 deposited with the CCDC.	2022-12-19 downloaded from the CCDC.
;
_cell_angle_alpha 90
_cell_angle_beta 90
_cell_angle_gamma 90
_cell_formula_units_Z 4
_cell_length_a 22.6360(3)
_cell_length_b 16.7245(2)
_cell_length_c 23.9473(3)
_cell_measurement_reflns_used 7957
_cell_measurement_temperature 293(2)
_cell_measurement_theta_max 25
_cell_measurement_theta_min 3.352
_cell_volume 9065.9(2)
_computing_molecular_graphics 'Olex2 1.5 (Dolomanov et al., 2009)'
_computing_publication_material 'Olex2 1.5 (Dolomanov et al., 2009)'
_computing_structure_refinement 'SHELXL 2018/3 (Sheldrick, 2015)'
_computing_structure_solution 'SHELXT 2018/2 (Sheldrick, 2018)'
_diffrn_ambient_temperature 293.00
_diffrn_detector 'Image Plate'
_diffrn_detector_type 'Rigaku IP'
_diffrn_measured_fraction_theta_full 0.998
_diffrn_measured_fraction_theta_max 0.998
_diffrn_measurement_device 'four-circle diffractometer'
_diffrn_measurement_device_type 'Rigaku R-AXIS SPIDER IP'
_diffrn_measurement_method '\w scans'
_diffrn_radiation_monochromator graphite
_diffrn_radiation_probe x-ray
_diffrn_radiation_type MoK\a
_diffrn_radiation_wavelength 0.71073
_diffrn_reflns_av_R_equivalents 0.0300
_diffrn_reflns_av_unetI/netI 0.0263
_diffrn_reflns_Laue_measured_fraction_full 0.998
_diffrn_reflns_Laue_measured_fraction_max 0.998
_diffrn_reflns_limit_h_max 26
_diffrn_reflns_limit_h_min -17
_diffrn_reflns_limit_k_max 19
_diffrn_reflns_limit_k_min -18
_diffrn_reflns_limit_l_max 28
_diffrn_reflns_limit_l_min -22
_diffrn_reflns_number 33738
_diffrn_reflns_point_group_measured_fraction_full 0.998
_diffrn_reflns_point_group_measured_fraction_max 0.998
_diffrn_reflns_theta_full 25.000
_diffrn_reflns_theta_max 25.000
_diffrn_reflns_theta_min 3.352
_diffrn_source 'sealed X-ray tube'
_diffrn_source_target Mo
_exptl_absorpt_coefficient_mu 4.966
_exptl_absorpt_correction_type multi-scan
_exptl_crystal_colour colourless
_exptl_crystal_colour_primary colourless
_exptl_crystal_density_diffrn 1.943
_exptl_crystal_description block
_exptl_crystal_F_000 5128
_exptl_crystal_size_max 0.25
_exptl_crystal_size_mid 0.23
_exptl_crystal_size_min 0.22
_exptl_transmission_factor_max 0.355
_exptl_transmission_factor_min 0.301
_refine_diff_density_max 2.148
_refine_diff_density_min -1.395
_refine_diff_density_rms 0.138
_refine_ls_extinction_method none
_refine_ls_goodness_of_fit_ref 1.127
_refine_ls_hydrogen_treatment constr
_refine_ls_matrix_type full
_refine_ls_number_parameters 576
_refine_ls_number_reflns 7957
_refine_ls_number_restraints 8
_refine_ls_restrained_S_all 1.128
_refine_ls_R_factor_all 0.0487
_refine_ls_R_factor_gt 0.0382
_refine_ls_shift/su_max 0.002
_refine_ls_shift/su_mean 0.000
_refine_ls_structure_factor_coef Fsqd
_refine_ls_weighting_details 'w=1/[\s^2^(Fo^2^)+(0.0305P)^2^+73.5618P] where P=(Fo^2^+2Fc^2^)/3'
_refine_ls_weighting_scheme calc
_refine_ls_wR_factor_gt 0.0887
_refine_ls_wR_factor_ref 0.0967
_reflns_Friedel_coverage 0.000
_reflns_number_gt 6722
_reflns_number_total 7957
_reflns_threshold_expression 'I > 2\s(I)'
_cod_data_source_file d2ce01201d2.cif
_cod_data_source_block lwq-12_auto
_cod_depositor_comments 'Adding full bibliography for 7246045--7246048.cif.'
_cod_database_code 7246047
_shelx_shelxl_version_number 2018/3
_shelx_space_group_comment
;
The symmetry employed for this shelxl refinement is uniquely defined
by the following loop, which should always be used as a source of
symmetry information in preference to the above space-group names.
They are only intended as comments.
;
_shelx_estimated_absorpt_t_max 0.408
_shelx_estimated_absorpt_t_min 0.370
_olex2_refinement_description
;
1. Fixed Uiso
 At 1.2 times of:
  All C(H) groups, H7 of O7, All C(H,H) groups, All N(H) groups
 At 1.5 times of:
  All C(H,H,H) groups, H8 of O8
2. Restrained distances
 C36-C35
 1.5 with sigma of 0.001
 C33-C34
 1.5 with sigma of 0.001
 H13_$1-H33B
 2.2 with sigma of 0.001
 H35A-H11_$2
 2.2 with sigma of 0.001
 H35C-H27_$3
 2.5 with sigma of 0.001
 H1-H2
 2 with sigma of 0.001
3. Rigid bond restraints
 C36, C35
 with sigma for 1-2 distances of 0.001 and sigma for 1-3 distances of 0.002
 C34, C33
 with sigma for 1-2 distances of 0.01 and sigma for 1-3 distances of 0.02
4.a Ternary CH refined with riding coordinates:
 O8(H8), O7(H7), N1(H1), N3(H3), C9(H9), C15(H15)
4.b Secondary CH2 refined with riding coordinates:
 C8(H8A,H8B), C23(H23A,H23B)
4.c Aromatic/amide H refined with riding coordinates:
 N2(H2), C12(H12), C11(H11), C19(H19), C25(H25), C27(H27), C17(H17), C13(H13),
 C18(H18), C26(H26), C5(H5), C14(H14), C3(H3A), C4(H4)
4.d Idealised Me refined as rotating group:
 C33(H33A,H33B,H33C), C35(H35A,H35B,H35C), C31(H31A,H31B,H31C), C22(H22A,H22B,
 H22C), C30(H30A,H30B,H30C), C1(H1A,H1B,H1C), C37(H37A,H37B,H37C), C39(H39A,
 H39B,H39C)
;
_smtbx_masks_special_details
;
A solvent mask was calculated and 280 electrons were 
found in a volume of 1488\%A^3^ in 1 void per unit cell.
 This is consistent with the presence of 
4[CH3OH] per Asymmetric Unit 
which account for 288 electrons per unit cell.
;
_smtbx_masks_void_probe_radius 1.2
_smtbx_masks_void_truncation_radius 1.2
_olex2_submission_special_instructions 'No special instructions were received'

loop_
_space_group_symop_operation_xyz
'x, y, z'
'-x+1/2, -y, z+1/2'
'-x, y+1/2, -z+1/2'
'x+1/2, -y+1/2, -z'
'-x, -y, -z'
'x-1/2, y, -z-1/2'
'x, -y-1/2, z-1/2'
'-x-1/2, y-1/2, z'

loop_
_atom_site_label
_atom_site_type_symbol
_atom_site_fract_x
_atom_site_fract_y
_atom_site_fract_z
_atom_site_U_iso_or_equiv
_atom_site_adp_type
_atom_site_occupancy
_atom_site_site_symmetry_order
_atom_site_calc_flag
_atom_site_refinement_flags_posn
_atom_site_refinement_flags_adp
_atom_site_refinement_flags_occupancy
_atom_site_disorder_assembly
_atom_site_disorder_group
Dy01 Dy 0.59795(2) 0.37238(2) 0.53184(2) 0.02808(10) Uani 1 1 d . . . . .
Dy02 Dy 0.46430(2) 0.41782(2) 0.46389(2) 0.02846(10) Uani 1 1 d . . . . .
Dy03 Dy 0.60165(2) 0.26590(2) 0.39467(2) 0.03496(11) Uani 1 1 d . . . . .
O8 O 0.5562(2) 0.4734(3) 0.47822(18) 0.0276(10) Uani 1 1 d . . . . .
H8 H 0.578019 0.486610 0.444064 0.041 Uiso 1 1 calc R U . . .
O6 O 0.5013(2) 0.3902(3) 0.55585(19) 0.0324(11) Uani 1 1 d . . . . .
O4 O 0.6092(2) 0.4990(3) 0.57492(19) 0.0310(11) Uani 1 1 d . . . . .
O7 O 0.5311(2) 0.3085(3) 0.4601(2) 0.0328(11) Uani 1 1 d . . . . .
H7 H 0.512214 0.261418 0.476744 0.039 Uiso 1 1 calc R U . . .
O2 O 0.6484(2) 0.3585(3) 0.45008(19) 0.0322(11) Uani 1 1 d . . . . .
O9 O 0.4991(2) 0.4320(3) 0.3732(2) 0.0408(13) Uani 1 1 d . . . . .
O5 O 0.3951(2) 0.3432(4) 0.5263(2) 0.0433(13) Uani 1 1 d . . . . .
O15 O 0.6179(3) 0.2361(3) 0.5442(2) 0.0471(14) Uani 1 1 d . . . . .
O3 O 0.6076(2) 0.6516(3) 0.5953(2) 0.0399(13) Uani 1 1 d . . . . .
O16 O 0.6174(3) 0.1723(3) 0.4626(2) 0.0557(17) Uani 1 1 d . . . . .
O10 O 0.5478(3) 0.3360(4) 0.3308(2) 0.0547(16) Uani 1 1 d . . . . .
N1 N 0.7025(2) 0.3781(4) 0.5629(2) 0.0370(15) Uani 1 1 d . . . . .
H1 H 0.713412 0.434759 0.563718 0.044 Uiso 1 1 calc DR U . . .
O13 O 0.6739(3) 0.3056(4) 0.3250(3) 0.0618(17) Uani 1 1 d . . . . .
O1 O 0.6431(3) 0.4724(4) 0.3746(3) 0.0581(16) Uani 1 1 d . . . . .
O14 O 0.7079(3) 0.2248(4) 0.3859(3) 0.0635(18) Uani 1 1 d . . . . .
N3 N 0.6019(3) 0.3458(4) 0.6331(2) 0.0337(14) Uani 1 1 d . . . . .
H3 H 0.604803 0.287631 0.637079 0.040 Uiso 1 1 calc R U . . .
O11 O 0.5238(3) 0.1675(4) 0.3736(3) 0.0662(19) Uani 1 1 d . . . . .
C36 C 0.7113(3) 0.2584(6) 0.3451(3) 0.051(2) Uani 1 1 d D U . . .
C29 C 0.4710(3) 0.3456(4) 0.5933(3) 0.0328(16) Uani 1 1 d . . . . .
O12 O 0.6032(3) 0.1589(5) 0.3254(3) 0.073(2) Uani 1 1 d . . . . .
C8 C 0.7445(3) 0.3381(5) 0.5226(3) 0.043(2) Uani 1 1 d . . . . .
H8A H 0.783124 0.331977 0.539683 0.052 Uiso 1 1 calc R U . . .
H8B H 0.729881 0.285569 0.512500 0.052 Uiso 1 1 calc R U . . .
N2 N 0.8058(2) 0.4181(4) 0.6237(3) 0.0530(19) Uani 1 1 d . . . . .
H2 H 0.796130 0.440476 0.592678 0.064 Uiso 1 1 calc DR U . . .
C34 C 0.5581(5) 0.1403(4) 0.3377(3) 0.056(2) Uani 1 1 d D U . . .
C32 C 0.5148(4) 0.3961(5) 0.3305(3) 0.0399(18) Uani 1 1 d . . . . .
C21 C 0.6335(3) 0.5217(4) 0.6236(3) 0.0342(17) Uani 1 1 d . . . . .
C24 C 0.4935(4) 0.3291(5) 0.6466(3) 0.0386(18) Uani 1 1 d . . . . .
C7 C 0.6983(4) 0.4014(5) 0.4396(3) 0.0373(18) Uani 1 1 d . . . . .
C28 C 0.4163(4) 0.3168(5) 0.5786(3) 0.0390(18) Uani 1 1 d . . . . .
C2 C 0.6974(4) 0.4605(5) 0.3976(3) 0.048(2) Uani 1 1 d . . . . .
C33 C 0.5268(4) 0.0723(5) 0.3097(4) 0.061(3) Uani 1 1 d D U . . .
H33A H 0.512271 0.089458 0.274049 0.092 Uiso 1 1 calc R U . . .
H33B H 0.494331 0.055206 0.332578 0.092 Uiso 1 1 calc DR U . . .
H33C H 0.553842 0.028668 0.304691 0.092 Uiso 1 1 calc R U . . .
C9 C 0.7095(3) 0.3478(5) 0.6210(3) 0.0388(18) Uani 1 1 d . . . . .
H9 H 0.706315 0.289356 0.619617 0.047 Uiso 1 1 calc R U . . .
C35 C 0.7668(3) 0.2794(5) 0.3145(4) 0.087(4) Uani 1 1 d D U . . .
H35A H 0.757372 0.293772 0.276721 0.131 Uiso 1 1 calc DR U . . .
H35B H 0.792997 0.234285 0.314476 0.131 Uiso 1 1 calc R U . . .
H35C H 0.785698 0.323787 0.332660 0.131 Uiso 1 1 calc DR U . . .
C20 C 0.6344(3) 0.6040(5) 0.6357(3) 0.0385(18) Uani 1 1 d . . . . .
C10 C 0.7684(4) 0.3679(5) 0.6483(3) 0.043(2) Uani 1 1 d . . . . .
C15 C 0.6575(3) 0.3791(4) 0.6565(3) 0.0361(17) Uani 1 1 d . . . . .
H15 H 0.662145 0.356505 0.694025 0.043 Uiso 1 1 calc R U . . .
C16 C 0.6569(3) 0.4691(5) 0.6629(3) 0.0408(19) Uani 1 1 d . . . . .
C12 C 0.8362(5) 0.3499(6) 0.7229(4) 0.063(3) Uani 1 1 d . . . . .
H12 H 0.845465 0.326549 0.757066 0.076 Uiso 1 1 calc R U . . .
C23 C 0.5490(4) 0.3703(5) 0.6652(3) 0.045(2) Uani 1 1 d . . . . .
H23A H 0.543733 0.427587 0.661525 0.053 Uiso 1 1 calc R U . . .
H23B H 0.555507 0.358651 0.704416 0.053 Uiso 1 1 calc R U . . .
C6 C 0.7488(4) 0.3903(5) 0.4718(3) 0.0425(19) Uani 1 1 d . . . . .
C11 C 0.7846(4) 0.3368(5) 0.6969(3) 0.056(3) Uani 1 1 d . . . . .
H11 H 0.757887 0.302864 0.714455 0.068 Uiso 1 1 calc R U . . .
C31 C 0.4934(5) 0.4243(6) 0.2746(3) 0.061(3) Uani 1 1 d . . . . .
H31A H 0.454306 0.445822 0.278306 0.092 Uiso 1 1 calc R U . . .
H31B H 0.492750 0.380106 0.249004 0.092 Uiso 1 1 calc R U . . .
H31C H 0.519500 0.464928 0.260704 0.092 Uiso 1 1 calc R U . . .
C22 C 0.6049(4) 0.7358(5) 0.6057(4) 0.055(2) Uani 1 1 d . . . . .
H22A H 0.586146 0.761906 0.574680 0.082 Uiso 1 1 calc R U . . .
H22B H 0.644153 0.756407 0.610237 0.082 Uiso 1 1 calc R U . . .
H22C H 0.582486 0.745462 0.639035 0.082 Uiso 1 1 calc R U . . .
C19 C 0.6585(4) 0.6339(5) 0.6844(4) 0.052(2) Uani 1 1 d . . . . .
H19 H 0.659481 0.688702 0.691029 0.063 Uiso 1 1 calc R U . . .
C25 C 0.4620(4) 0.2767(6) 0.6801(3) 0.053(2) Uani 1 1 d . . . . .
H25 H 0.477451 0.262476 0.714719 0.063 Uiso 1 1 calc R U . . .
C27 C 0.3865(4) 0.2680(6) 0.6110(4) 0.057(2) Uani 1 1 d . . . . .
H27 H 0.350259 0.248039 0.599148 0.068 Uiso 1 1 calc R U . . .
C38 C 0.6248(5) 0.1757(5) 0.5145(4) 0.056(2) Uani 1 1 d . . . . .
C17 C 0.6805(4) 0.5006(5) 0.7129(3) 0.052(2) Uani 1 1 d . . . . .
H17 H 0.695843 0.465784 0.739484 0.062 Uiso 1 1 calc R U . . .
C13 C 0.8746(5) 0.4005(6) 0.6954(4) 0.068(3) Uani 1 1 d . . . . .
H13 H 0.911735 0.411953 0.710063 0.082 Uiso 1 1 calc R U . . .
C30 C 0.3321(4) 0.3466(8) 0.5204(4) 0.069(3) Uani 1 1 d . . . . .
H30A H 0.315355 0.373845 0.551989 0.104 Uiso 1 1 calc R U . . .
H30B H 0.316478 0.293305 0.518514 0.104 Uiso 1 1 calc R U . . .
H30C H 0.322185 0.374980 0.486849 0.104 Uiso 1 1 calc R U . . .
C18 C 0.6814(5) 0.5806(6) 0.7233(4) 0.063(3) Uani 1 1 d . . . . .
H18 H 0.697349 0.599613 0.756484 0.075 Uiso 1 1 calc R U . . .
C26 C 0.4092(5) 0.2456(6) 0.6641(4) 0.063(3) Uani 1 1 d . . . . .
H26 H 0.388536 0.210662 0.687134 0.075 Uiso 1 1 calc R U . . .
C5 C 0.8002(5) 0.4315(7) 0.4588(4) 0.069(3) Uani 1 1 d . . . . .
H5 H 0.834575 0.422812 0.479123 0.083 Uiso 1 1 calc R U . . .
C14 C 0.8565(5) 0.4335(6) 0.6459(5) 0.065(3) Uani 1 1 d . . . . .
H14 H 0.881843 0.468538 0.627458 0.078 Uiso 1 1 calc R U . . .
C1 C 0.6409(5) 0.5232(7) 0.3268(4) 0.072(3) Uani 1 1 d . . . . .
H1A H 0.661804 0.498469 0.296446 0.108 Uiso 1 1 calc R U . . .
H1B H 0.659053 0.573589 0.335514 0.108 Uiso 1 1 calc R U . . .
H1C H 0.600532 0.531812 0.316166 0.108 Uiso 1 1 calc R U . . .
C3 C 0.7488(5) 0.5016(7) 0.3856(4) 0.070(3) Uani 1 1 d . . . . .
H3A H 0.749063 0.540083 0.357591 0.084 Uiso 1 1 calc R U . . .
C4 C 0.7996(5) 0.4858(8) 0.4149(5) 0.086(4) Uani 1 1 d . . . . .
H4 H 0.834318 0.512030 0.405256 0.103 Uiso 1 1 calc R U . . .
C37 C 0.6445(11) 0.1009(8) 0.5432(5) 0.180(11) Uani 1 1 d . . . . .
H37A H 0.636430 0.104974 0.582420 0.270 Uiso 1 1 calc R U . . .
H37B H 0.686200 0.093752 0.537577 0.270 Uiso 1 1 calc R U . . .
H37C H 0.623650 0.055949 0.527947 0.270 Uiso 1 1 calc R U . . .
N4 N 0.4719(6) 0.1589(8) 0.5096(6) 0.121(5) Uani 1 1 d . . . . .
C40 C 0.4726(7) 0.1134(11) 0.5451(8) 0.125(6) Uani 1 1 d . . . . .
C39 C 0.4698(11) 0.0579(16) 0.5938(11) 0.247(16) Uani 1 1 d . . . . .
H39A H 0.503493 0.066598 0.617413 0.371 Uiso 1 1 calc R U . . .
H39B H 0.469913 0.003669 0.580719 0.371 Uiso 1 1 calc R U . . .
H39C H 0.434309 0.067827 0.614559 0.371 Uiso 1 1 calc R U . . .

loop_
_atom_site_aniso_label
_atom_site_aniso_U_11
_atom_site_aniso_U_22
_atom_site_aniso_U_33
_atom_site_aniso_U_23
_atom_site_aniso_U_13
_atom_site_aniso_U_12
Dy01 0.03632(19) 0.02496(17) 0.02295(17) -0.00252(13) -0.00171(14) 0.00644(14)
Dy02 0.03469(19) 0.02379(17) 0.02691(18) -0.00414(13) -0.00314(14) 0.00331(14)
Dy03 0.0458(2) 0.0320(2) 0.02708(18) -0.00641(14) -0.00133(16) 0.00939(16)
O8 0.033(3) 0.028(3) 0.022(2) -0.0009(19) 0.000(2) 0.004(2)
O6 0.040(3) 0.029(3) 0.027(3) 0.002(2) 0.003(2) 0.002(2)
O4 0.038(3) 0.029(3) 0.025(2) -0.005(2) -0.007(2) 0.005(2)
O7 0.042(3) 0.025(3) 0.032(3) -0.004(2) 0.005(2) 0.003(2)
O2 0.041(3) 0.032(3) 0.024(2) 0.000(2) 0.005(2) 0.001(2)
O9 0.047(3) 0.048(3) 0.028(3) -0.003(2) -0.003(2) 0.006(3)
O5 0.038(3) 0.051(3) 0.041(3) -0.003(3) 0.000(2) -0.006(3)
O15 0.074(4) 0.030(3) 0.037(3) -0.002(2) -0.003(3) 0.016(3)
O3 0.052(3) 0.024(3) 0.043(3) -0.006(2) -0.015(3) -0.001(2)
O16 0.092(5) 0.040(3) 0.035(3) 0.000(3) 0.004(3) 0.020(3)
O10 0.066(4) 0.059(4) 0.039(3) -0.007(3) -0.007(3) 0.023(3)
N1 0.048(4) 0.036(4) 0.027(3) -0.005(3) -0.003(3) 0.011(3)
O13 0.072(4) 0.072(4) 0.041(3) 0.003(3) 0.013(3) 0.010(4)
O1 0.069(4) 0.060(4) 0.046(3) 0.019(3) 0.003(3) 0.006(3)
O14 0.062(4) 0.082(5) 0.047(4) -0.004(4) -0.011(3) 0.029(4)
N3 0.042(4) 0.030(3) 0.029(3) 0.002(3) 0.001(3) 0.008(3)
O11 0.068(4) 0.062(4) 0.069(4) -0.022(4) 0.005(4) -0.012(4)
C36 0.046(4) 0.074(6) 0.033(5) -0.022(5) -0.016(3) 0.024(4)
C29 0.041(4) 0.032(4) 0.025(4) -0.002(3) 0.009(3) 0.006(3)
O12 0.066(5) 0.079(5) 0.073(5) -0.039(4) 0.024(4) 0.001(4)
C8 0.034(4) 0.052(5) 0.043(5) -0.011(4) -0.002(4) 0.016(4)
N2 0.062(5) 0.050(4) 0.047(4) 0.003(4) -0.012(4) 0.006(4)
C34 0.090(8) 0.047(5) 0.030(5) -0.011(4) 0.001(5) 0.022(5)
C32 0.047(5) 0.038(4) 0.034(4) -0.003(4) -0.004(4) 0.009(4)
C21 0.037(4) 0.036(4) 0.030(4) -0.008(3) -0.006(3) 0.009(3)
C24 0.048(5) 0.035(4) 0.032(4) 0.000(3) 0.006(4) 0.009(4)
C7 0.044(4) 0.035(4) 0.033(4) -0.008(3) 0.006(4) -0.001(4)
C28 0.045(5) 0.037(4) 0.034(4) -0.002(3) 0.009(4) -0.005(4)
C2 0.064(6) 0.048(5) 0.034(4) 0.000(4) 0.007(4) -0.003(4)
C33 0.084(7) 0.049(5) 0.051(6) -0.029(4) 0.001(5) -0.007(5)
C9 0.047(5) 0.038(4) 0.032(4) 0.000(3) -0.007(3) 0.016(4)
C35 0.036(4) 0.180(13) 0.047(6) -0.020(7) 0.000(4) 0.052(6)
C20 0.041(4) 0.035(4) 0.039(4) -0.009(3) -0.010(4) 0.003(3)
C10 0.048(5) 0.042(5) 0.038(4) -0.009(4) -0.011(4) 0.016(4)
C15 0.042(4) 0.036(4) 0.031(4) 0.001(3) -0.007(3) 0.011(3)
C16 0.042(4) 0.041(4) 0.040(4) -0.011(4) -0.010(4) 0.013(4)
C12 0.082(7) 0.060(6) 0.047(6) -0.019(5) -0.019(5) 0.030(6)
C23 0.059(5) 0.047(5) 0.027(4) 0.000(4) 0.009(4) 0.007(4)
C6 0.040(4) 0.053(5) 0.034(4) -0.012(4) 0.004(4) -0.003(4)
C11 0.067(6) 0.059(6) 0.044(5) -0.014(4) -0.022(5) 0.024(5)
C31 0.089(7) 0.064(6) 0.030(4) 0.003(4) 0.001(5) 0.030(6)
C22 0.070(6) 0.030(4) 0.063(6) -0.003(4) -0.014(5) 0.000(4)
C19 0.064(6) 0.040(5) 0.053(5) -0.015(4) -0.019(5) 0.001(4)
C25 0.067(6) 0.062(6) 0.028(4) 0.008(4) 0.017(4) 0.006(5)
C27 0.054(5) 0.062(6) 0.055(6) -0.001(5) 0.007(5) -0.018(5)
C38 0.093(7) 0.031(5) 0.043(5) 0.004(4) 0.008(5) 0.023(5)
C17 0.064(6) 0.056(5) 0.035(4) -0.013(4) -0.024(4) 0.020(5)
C13 0.075(7) 0.066(7) 0.063(7) -0.027(6) -0.036(6) 0.016(6)
C30 0.044(5) 0.109(9) 0.054(6) -0.008(6) -0.003(5) -0.003(6)
C18 0.082(7) 0.053(6) 0.052(6) -0.024(5) -0.032(5) 0.007(5)
C26 0.076(7) 0.060(6) 0.053(6) 0.016(5) 0.031(5) -0.013(5)
C5 0.057(6) 0.094(8) 0.057(6) -0.004(6) 0.000(5) -0.024(6)
C14 0.062(6) 0.058(6) 0.075(7) -0.016(5) -0.018(6) 0.001(5)
C1 0.096(8) 0.073(7) 0.045(6) 0.019(5) 0.004(6) 0.008(6)
C3 0.084(7) 0.070(7) 0.057(6) 0.014(5) 0.002(6) -0.026(6)
C4 0.069(7) 0.117(11) 0.071(8) -0.001(7) 0.011(6) -0.043(7)
C37 0.43(3) 0.060(8) 0.054(8) -0.001(6) -0.040(13) 0.100(14)
N4 0.148(12) 0.097(9) 0.116(10) 0.026(8) 0.028(9) 0.011(9)
C40 0.102(12) 0.120(14) 0.152(16) 0.040(12) 0.024(11) 0.020(10)
C39 0.20(2) 0.26(3) 0.28(3) 0.16(3) 0.08(2) 0.10(2)

loop_
_atom_type_symbol
_atom_type_description
_atom_type_scat_dispersion_real
_atom_type_scat_dispersion_imag
_atom_type_scat_source
C C 0.0033 0.0016 'International Tables Vol C Tables 4.2.6.8 and 6.1.1.4'
H H 0.0000 0.0000 'International Tables Vol C Tables 4.2.6.8 and 6.1.1.4'
Dy Dy -0.1892 4.4098 'International Tables Vol C Tables 4.2.6.8 and 6.1.1.4'
N N 0.0061 0.0033 'International Tables Vol C Tables 4.2.6.8 and 6.1.1.4'
O O 0.0106 0.0060 'International Tables Vol C Tables 4.2.6.8 and 6.1.1.4'

loop_
_geom_angle_atom_site_label_1
_geom_angle_atom_site_label_2
_geom_angle_atom_site_label_3
_geom_angle
_geom_angle_site_symmetry_1
_geom_angle_site_symmetry_3
_geom_angle_publ_flag
Dy02 Dy01 Dy02 59.457(10) . 5_666 ?
Dy02 Dy01 Dy03 73.482(10) . . ?
Dy03 Dy01 Dy02 118.303(11) . 5_666 ?
O8 Dy01 Dy02 40.33(11) . . ?
O8 Dy01 Dy02 35.78(11) . 5_666 ?
O8 Dy01 Dy03 82.52(11) . . ?
O8 Dy01 O4 68.53(15) . . ?
O8 Dy01 O7 71.86(16) . . ?
O8 Dy01 O15 148.89(18) . . ?
O8 Dy01 N1 121.67(19) . . ?
O8 Dy01 N3 133.56(17) . . ?
O6 Dy01 Dy02 60.96(12) . 5_666 ?
O6 Dy01 Dy02 42.59(12) . . ?
O6 Dy01 Dy03 107.78(12) . . ?
O6 Dy01 O8 69.78(16) . . ?
O6 Dy01 O4 82.88(17) . . ?
O6 Dy01 O7 69.66(16) . . ?
O6 Dy01 O15 106.3(2) . . ?
O6 Dy01 N1 146.48(18) . . ?
O6 Dy01 N3 79.08(18) . . ?
O4 Dy01 Dy02 36.77(11) . 5_666 ?
O4 Dy01 Dy02 95.76(11) . . ?
O4 Dy01 Dy03 143.73(12) . . ?
O4 Dy01 O7 137.60(15) . . ?
O4 Dy01 N1 74.54(18) . . ?
O4 Dy01 N3 74.28(18) . . ?
O7 Dy01 Dy02 100.83(11) . 5_666 ?
O7 Dy01 Dy02 42.44(11) . . ?
O7 Dy01 Dy03 38.21(11) . . ?
O2 Dy01 Dy02 93.19(12) . . ?
O2 Dy01 Dy02 107.74(12) . 5_666 ?
O2 Dy01 Dy03 35.41(12) . . ?
O2 Dy01 O8 78.63(16) . . ?
O2 Dy01 O6 135.28(17) . . ?
O2 Dy01 O4 114.31(17) . . ?
O2 Dy01 O7 70.90(16) . . ?
O2 Dy01 O15 84.97(18) . . ?
O2 Dy01 N1 77.48(18) . . ?
O2 Dy01 N3 143.91(18) . . ?
O15 Dy01 Dy02 166.20(15) . 5_666 ?
O15 Dy01 Dy02 115.77(15) . . ?
O15 Dy01 Dy03 69.09(13) . . ?
O15 Dy01 O4 142.56(18) . . ?
O15 Dy01 O7 77.87(18) . . ?
O15 Dy01 N1 79.3(2) . . ?
O15 Dy01 N3 72.15(19) . . ?
N1 Dy01 Dy02 161.80(15) . . ?
N1 Dy01 Dy02 108.16(14) . 5_666 ?
N1 Dy01 Dy03 105.06(13) . . ?
N1 Dy01 O7 142.24(17) . . ?
N3 Dy01 Dy02 98.86(14) . 5_666 ?
N3 Dy01 Dy02 121.64(14) . . ?
N3 Dy01 Dy03 141.01(14) . . ?
N3 Dy01 O7 127.85(18) . . ?
N3 Dy01 N1 71.2(2) . . ?
Dy01 Dy02 Dy01 120.541(10) . 5_666 ?
Dy01 Dy02 Dy02 63.900(11) . 5_666 ?
Dy02 Dy02 Dy01 56.641(10) 5_666 5_666 ?
O8 Dy02 Dy01 40.71(11) . . ?
O8 Dy02 Dy01 87.60(11) . 5_666 ?
O8 Dy02 Dy01 93.72(11) 5_666 . ?
O8 Dy02 Dy01 35.58(11) 5_666 5_666 ?
O8 Dy02 Dy02 38.84(11) . 5_666 ?
O8 Dy02 Dy02 38.28(11) 5_666 5_666 ?
O8 Dy02 O8 77.12(17) . 5_666 ?
O8 Dy02 O6 70.99(16) 5_666 . ?
O8 Dy02 O6 68.05(16) . . ?
O8 Dy02 O4 117.20(16) . 5_666 ?
O8 Dy02 O4 68.53(15) 5_666 5_666 ?
O8 Dy02 O7 138.57(16) 5_666 . ?
O8 Dy02 O7 75.02(16) . . ?
O8 Dy02 O9 77.95(17) . . ?
O8 Dy02 O5 132.73(16) . . ?
O8 Dy02 O5 84.77(17) 5_666 . ?
O8 Dy02 O3 125.48(17) 5_666 5_666 ?
O8 Dy02 O3 151.25(17) . 5_666 ?
O6 Dy02 Dy01 106.46(11) . 5_666 ?
O6 Dy02 Dy01 40.04(12) . . ?
O6 Dy02 Dy02 63.44(12) . 5_666 ?
O6 Dy02 O5 64.80(17) . . ?
O6 Dy02 O3 132.15(17) . 5_666 ?
O4 Dy02 Dy01 36.96(11) 5_666 5_666 ?
O4 Dy02 Dy01 156.31(12) 5_666 . ?
O4 Dy02 Dy02 93.15(11) 5_666 5_666 ?
O4 Dy02 O6 136.10(16) 5_666 . ?
O4 Dy02 O7 152.63(16) 5_666 . ?
O4 Dy02 O5 95.05(18) 5_666 . ?
O4 Dy02 O3 65.38(16) 5_666 5_666 ?
O7 Dy02 Dy01 45.87(12) . . ?
O7 Dy02 Dy01 162.29(12) . 5_666 ?
O7 Dy02 Dy02 108.55(12) . 5_666 ?
O7 Dy02 O6 70.42(16) . . ?
O7 Dy02 O5 92.16(18) . . ?
O7 Dy02 O3 92.06(17) . 5_666 ?
O9 Dy02 Dy01 99.35(13) . . ?
O9 Dy02 Dy01 93.26(13) . 5_666 ?
O9 Dy02 Dy02 102.53(14) . 5_666 ?
O9 Dy02 O8 122.91(18) . 5_666 ?
O9 Dy02 O6 139.37(18) . . ?
O9 Dy02 O4 79.09(17) . 5_666 ?
O9 Dy02 O7 80.04(17) . . ?
O9 Dy02 O5 145.40(18) . . ?
O9 Dy02 O3 74.53(19) . 5_666 ?
O5 Dy02 Dy01 98.91(13) . . ?
O5 Dy02 Dy01 102.31(13) . 5_666 ?
O5 Dy02 Dy02 111.87(13) . 5_666 ?
O3 Dy02 Dy01 137.41(12) 5_666 . ?
O3 Dy02 Dy01 101.99(12) 5_666 5_666 ?
O3 Dy02 Dy02 158.53(12) 5_666 5_666 ?
O3 Dy02 O5 72.12(18) 5_666 . ?
O7 Dy03 Dy01 41.72(12) . . ?
O7 Dy03 O13 146.5(2) . . ?
O7 Dy03 O14 142.21(19) . . ?
O7 Dy03 O11 81.5(2) . . ?
O7 Dy03 C36 156.1(2) . . ?
O7 Dy03 O12 133.3(2) . . ?
O7 Dy03 C34 109.0(3) . . ?
O2 Dy03 Dy01 35.07(12) . . ?
O2 Dy03 O7 73.95(17) . . ?
O2 Dy03 O13 84.4(2) . . ?
O2 Dy03 O14 78.0(2) . . ?
O2 Dy03 O11 153.9(2) . . ?
O2 Dy03 C36 82.2(2) . . ?
O2 Dy03 O12 151.7(2) . . ?
O2 Dy03 C34 170.9(2) . . ?
O16 Dy03 Dy01 72.79(14) . . ?
O16 Dy03 O7 80.70(19) . . ?
O16 Dy03 O2 88.8(2) . . ?
O16 Dy03 O13 124.8(2) . . ?
O16 Dy03 O14 73.9(2) . . ?
O16 Dy03 O11 78.4(2) . . ?
O16 Dy03 C36 97.7(3) . . ?
O16 Dy03 O12 88.8(2) . . ?
O16 Dy03 C34 83.3(2) . . ?
O10 Dy03 Dy01 109.40(14) . . ?
O10 Dy03 O7 85.86(19) . . ?
O10 Dy03 O2 106.7(2) . . ?
O10 Dy03 O16 155.9(2) . . ?
O10 Dy03 O13 76.1(2) . . ?
O10 Dy03 O14 126.7(2) . . ?
O10 Dy03 O11 79.8(2) . . ?
O10 Dy03 C36 102.5(2) . . ?
O10 Dy03 O12 86.0(2) . . ?
O10 Dy03 C34 82.3(2) . . ?
O13 Dy03 Dy01 119.27(16) . . ?
O13 Dy03 O14 51.1(2) . . ?
O13 Dy03 O11 121.5(2) . . ?
O13 Dy03 C36 27.1(2) . . ?
O13 Dy03 O12 74.0(2) . . ?
O13 Dy03 C34 96.4(3) . . ?
O14 Dy03 Dy01 103.02(15) . . ?
O14 Dy03 C36 24.2(2) . . ?
O14 Dy03 C34 95.5(3) . . ?
O11 Dy03 Dy01 118.85(16) . . ?
O11 Dy03 O14 119.0(2) . . ?
O11 Dy03 C36 121.7(2) . . ?
O11 Dy03 C34 27.4(3) . . ?
C36 Dy03 Dy01 114.87(17) . . ?
O12 Dy03 Dy01 161.3(2) . . ?
O12 Dy03 O14 74.2(2) . . ?
O12 Dy03 O11 51.8(2) . . ?
O12 Dy03 C36 70.2(2) . . ?
O12 Dy03 C34 24.3(2) . . ?
C34 Dy03 Dy01 144.0(2) . . ?
C34 Dy03 C36 94.4(3) . . ?
Dy01 O8 Dy02 108.64(17) . 5_666 ?
Dy01 O8 H8 114.9 . . ?
Dy02 O8 Dy01 98.96(17) . . ?
Dy02 O8 Dy02 102.88(17) . 5_666 ?
Dy02 O8 H8 114.9 . . ?
Dy02 O8 H8 114.9 5_666 . ?
Dy01 O6 Dy02 97.37(17) . . ?
C29 O6 Dy01 125.5(4) . . ?
C29 O6 Dy02 122.5(4) . . ?
Dy02 O4 Dy01 106.27(17) 5_666 . ?
C21 O4 Dy01 132.4(4) . . ?
C21 O4 Dy02 117.6(4) . 5_666 ?
Dy01 O7 H7 109.0 . . ?
Dy02 O7 Dy01 91.69(15) . . ?
Dy02 O7 H7 109.0 . . ?
Dy03 O7 Dy01 100.07(18) . . ?
Dy03 O7 Dy02 133.8(2) . . ?
Dy03 O7 H7 109.0 . . ?
Dy01 O2 Dy03 109.5(2) . . ?
C7 O2 Dy01 121.3(4) . . ?
C7 O2 Dy03 129.1(4) . . ?
C32 O9 Dy02 145.1(5) . . ?
C28 O5 Dy02 118.3(4) . . ?
C28 O5 C30 115.9(7) . . ?
C30 O5 Dy02 123.0(6) . . ?
C38 O15 Dy01 137.9(5) . . ?
C20 O3 Dy02 114.8(4) . 5_666 ?
C20 O3 C22 117.5(6) . . ?
C22 O3 Dy02 122.5(5) . 5_666 ?
C38 O16 Dy03 134.0(5) . . ?
C32 O10 Dy03 137.4(5) . . ?
Dy01 N1 H1 106.4 . . ?
C8 N1 Dy01 113.1(4) . . ?
C8 N1 H1 106.4 . . ?
C9 N1 Dy01 111.6(4) . . ?
C9 N1 H1 106.4 . . ?
C9 N1 C8 112.3(5) . . ?
C36 O13 Dy03 91.0(5) . . ?
C2 O1 C1 116.2(7) . . ?
C36 O14 Dy03 90.1(5) . . ?
Dy01 N3 H3 106.1 . . ?
C15 N3 Dy01 109.5(4) . . ?
C15 N3 H3 106.1 . . ?
C23 N3 Dy01 115.6(4) . . ?
C23 N3 H3 106.1 . . ?
C23 N3 C15 112.6(6) . . ?
C34 O11 Dy03 86.5(5) . . ?
O13 C36 Dy03 61.9(4) . . ?
O13 C36 C35 103.3(7) . . ?
O14 C36 Dy03 65.7(5) . . ?
O14 C36 O13 126.9(7) . . ?
O14 C36 C35 126.7(8) . . ?
C35 C36 Dy03 163.1(6) . . ?
O6 C29 C24 121.8(7) . . ?
O6 C29 C28 118.7(7) . . ?
C28 C29 C24 119.4(7) . . ?
C34 O12 Dy03 90.7(5) . . ?
N1 C8 H8A 110.2 . . ?
N1 C8 H8B 110.2 . . ?
H8A C8 H8B 108.5 . . ?
C6 C8 N1 107.5(6) . . ?
C6 C8 H8A 110.2 . . ?
C6 C8 H8B 110.2 . . ?
C10 N2 H2 119.6 . . ?
C14 N2 H2 119.6 . . ?
C14 N2 C10 120.7(8) . . ?
O11 C34 Dy03 66.0(4) . . ?
O11 C34 C33 107.0(8) . . ?
O12 C34 Dy03 65.0(5) . . ?
O12 C34 O11 131.0(7) . . ?
O12 C34 C33 122.0(9) . . ?
C33 C34 Dy03 173.0(7) . . ?
O9 C32 O10 123.7(7) . . ?
O9 C32 C31 119.5(7) . . ?
O10 C32 C31 116.8(7) . . ?
O4 C21 C20 117.5(6) . . ?
O4 C21 C16 124.3(7) . . ?
C16 C21 C20 118.1(7) . . ?
C29 C24 C23 119.0(7) . . ?
C25 C24 C29 117.7(8) . . ?
C25 C24 C23 123.2(7) . . ?
O2 C7 C2 119.2(7) . . ?
O2 C7 C6 120.6(7) . . ?
C6 C7 C2 120.1(8) . . ?
C29 C28 O5 115.0(6) . . ?
C27 C28 O5 123.0(8) . . ?
C27 C28 C29 122.0(8) . . ?
O1 C2 C7 113.8(8) . . ?
O1 C2 C3 127.2(9) . . ?
C3 C2 C7 118.9(9) . . ?
C34 C33 H33A 109.5 . . ?
C34 C33 H33B 109.5 . . ?
C34 C33 H33C 109.5 . . ?
H33A C33 H33B 109.5 . . ?
H33A C33 H33C 109.5 . . ?
H33B C33 H33C 109.5 . . ?
N1 C9 H9 107.5 . . ?
N1 C9 C10 114.8(7) . . ?
N1 C9 C15 108.5(6) . . ?
C10 C9 H9 107.5 . . ?
C10 C9 C15 110.8(6) . . ?
C15 C9 H9 107.5 . . ?
C36 C35 H35A 109.5 . . ?
C36 C35 H35B 109.5 . . ?
C36 C35 H35C 109.5 . . ?
H35A C35 H35B 109.5 . . ?
H35A C35 H35C 109.5 . . ?
H35B C35 H35C 109.5 . . ?
O3 C20 C21 114.2(6) . . ?
C19 C20 O3 123.4(7) . . ?
C19 C20 C21 122.4(7) . . ?
N2 C10 C9 120.5(7) . . ?
C11 C10 N2 117.4(8) . . ?
C11 C10 C9 122.2(9) . . ?
N3 C15 C9 108.1(6) . . ?
N3 C15 H15 107.0 . . ?
N3 C15 C16 113.8(6) . . ?
C9 C15 H15 107.0 . . ?
C16 C15 C9 113.6(7) . . ?
C16 C15 H15 107.0 . . ?
C21 C16 C15 124.2(7) . . ?
C21 C16 C17 118.8(7) . . ?
C17 C16 C15 117.0(7) . . ?
C11 C12 H12 122.4 . . ?
C11 C12 C13 115.2(9) . . ?
C13 C12 H12 122.4 . . ?
N3 C23 C24 113.3(6) . . ?
N3 C23 H23A 108.9 . . ?
N3 C23 H23B 108.9 . . ?
C24 C23 H23A 108.9 . . ?
C24 C23 H23B 108.9 . . ?
H23A C23 H23B 107.7 . . ?
C7 C6 C8 118.3(7) . . ?
C5 C6 C8 121.6(8) . . ?
C5 C6 C7 119.9(9) . . ?
C10 C11 C12 125.7(10) . . ?
C10 C11 H11 117.1 . . ?
C12 C11 H11 117.1 . . ?
C32 C31 H31A 109.5 . . ?
C32 C31 H31B 109.5 . . ?
C32 C31 H31C 109.5 . . ?
H31A C31 H31B 109.5 . . ?
H31A C31 H31C 109.5 . . ?
H31B C31 H31C 109.5 . . ?
O3 C22 H22A 109.5 . . ?
O3 C22 H22B 109.5 . . ?
O3 C22 H22C 109.5 . . ?
H22A C22 H22B 109.5 . . ?
H22A C22 H22C 109.5 . . ?
H22B C22 H22C 109.5 . . ?
C20 C19 H19 120.7 . . ?
C20 C19 C18 118.7(8) . . ?
C18 C19 H19 120.7 . . ?
C24 C25 H25 119.0 . . ?
C26 C25 C24 122.0(8) . . ?
C26 C25 H25 119.0 . . ?
C28 C27 H27 119.8 . . ?
C28 C27 C26 120.5(9) . . ?
C26 C27 H27 119.8 . . ?
O15 C38 O16 125.8(8) . . ?
O15 C38 C37 117.0(9) . . ?
O16 C38 C37 117.2(8) . . ?
C16 C17 H17 119.1 . . ?
C18 C17 C16 121.8(8) . . ?
C18 C17 H17 119.1 . . ?
C12 C13 H13 120.9 . . ?
C14 C13 C12 118.1(10) . . ?
C14 C13 H13 120.9 . . ?
O5 C30 H30A 109.5 . . ?
O5 C30 H30B 109.5 . . ?
O5 C30 H30C 109.5 . . ?
H30A C30 H30B 109.5 . . ?
H30A C30 H30C 109.5 . . ?
H30B C30 H30C 109.5 . . ?
C19 C18 H18 119.9 . . ?
C17 C18 C19 120.3(8) . . ?
C17 C18 H18 119.9 . . ?
C25 C26 C27 118.0(8) . . ?
C25 C26 H26 121.0 . . ?
C27 C26 H26 121.0 . . ?
C6 C5 H5 120.4 . . ?
C4 C5 C6 119.1(10) . . ?
C4 C5 H5 120.4 . . ?
N2 C14 C13 122.8(11) . . ?
N2 C14 H14 118.6 . . ?
C13 C14 H14 118.6 . . ?
O1 C1 H1A 109.5 . . ?
O1 C1 H1B 109.5 . . ?
O1 C1 H1C 109.5 . . ?
H1A C1 H1B 109.5 . . ?
H1A C1 H1C 109.5 . . ?
H1B C1 H1C 109.5 . . ?
C2 C3 H3A 119.9 . . ?
C4 C3 C2 120.2(10) . . ?
C4 C3 H3A 119.9 . . ?
C5 C4 H4 119.3 . . ?
C3 C4 C5 121.4(10) . . ?
C3 C4 H4 119.3 . . ?
C38 C37 H37A 109.5 . . ?
C38 C37 H37B 109.5 . . ?
C38 C37 H37C 109.5 . . ?
H37A C37 H37B 109.5 . . ?
H37A C37 H37C 109.5 . . ?
H37B C37 H37C 109.5 . . ?
N4 C40 C39 175(2) . . ?
C40 C39 H39A 109.5 . . ?
C40 C39 H39B 109.5 . . ?
C40 C39 H39C 109.5 . . ?
H39A C39 H39B 109.5 . . ?
H39A C39 H39C 109.5 . . ?
H39B C39 H39C 109.5 . . ?

loop_
_geom_bond_atom_site_label_1
_geom_bond_atom_site_label_2
_geom_bond_distance
_geom_bond_site_symmetry_2
_geom_bond_publ_flag
Dy01 Dy02 3.5181(5) . ?
Dy01 Dy02 3.7825(5) 5_666 ?
Dy01 Dy03 3.7375(5) . ?
Dy01 O8 2.323(4) . ?
Dy01 O6 2.282(5) . ?
Dy01 O4 2.369(5) . ?
Dy01 O7 2.526(5) . ?
Dy01 O2 2.279(5) . ?
Dy01 O15 2.342(5) . ?
Dy01 N1 2.483(5) . ?
Dy01 N3 2.466(6) . ?
Dy02 Dy02 3.6276(6) 5_666 ?
Dy02 O8 2.334(4) 5_666 ?
Dy02 O8 2.305(5) . ?
Dy02 O6 2.401(5) . ?
Dy02 O4 2.359(5) 5_666 ?
Dy02 O7 2.375(5) . ?
Dy02 O9 2.322(5) . ?
Dy02 O5 2.499(5) . ?
Dy02 O3 2.452(5) 5_666 ?
Dy03 O7 2.348(5) . ?
Dy03 O2 2.298(5) . ?
Dy03 O16 2.285(6) . ?
Dy03 O10 2.280(6) . ?
Dy03 O13 2.429(6) . ?
Dy03 O14 2.509(6) . ?
Dy03 O11 2.463(6) . ?
Dy03 C36 2.753(7) . ?
Dy03 O12 2.440(6) . ?
Dy03 C34 2.691(6) . ?
O8 H8 0.9800 . ?
O6 C29 1.353(8) . ?
O4 C21 1.343(8) . ?
O7 H7 0.9800 . ?
O2 C7 1.361(9) . ?
O9 C32 1.239(9) . ?
O5 C28 1.412(9) . ?
O5 C30 1.434(10) . ?
O15 C38 1.246(10) . ?
O3 C20 1.392(9) . ?
O3 C22 1.430(9) . ?
O16 C38 1.255(10) . ?
O10 C32 1.251(9) . ?
N1 H1 0.9800 . ?
N1 C8 1.510(9) . ?
N1 C9 1.490(9) . ?
O13 C36 1.254(10) . ?
O1 C2 1.362(11) . ?
O1 C1 1.427(10) . ?
O14 C36 1.130(10) . ?
N3 H3 0.9800 . ?
N3 C15 1.487(9) . ?
N3 C23 1.481(9) . ?
O11 C34 1.242(11) . ?
C36 C35 1.4978(10) . ?
C29 C24 1.402(10) . ?
C29 C28 1.375(11) . ?
O12 C34 1.108(10) . ?
C8 H8A 0.9700 . ?
C8 H8B 0.9700 . ?
C8 C6 1.501(11) . ?
N2 H2 0.8600 . ?
N2 C10 1.330(11) . ?
N2 C14 1.291(11) . ?
C34 C33 1.4978(10) . ?
C32 C31 1.500(11) . ?
C21 C20 1.407(10) . ?
C21 C16 1.394(10) . ?
C24 C23 1.500(12) . ?
C24 C25 1.387(11) . ?
C7 C2 1.411(11) . ?
C7 C6 1.390(11) . ?
C28 C27 1.312(11) . ?
C2 C3 1.383(13) . ?
C33 H33A 0.9600 . ?
C33 H33B 0.9600 . ?
C33 H33C 0.9600 . ?
C9 H9 0.9800 . ?
C9 C10 1.522(11) . ?
C9 C15 1.545(10) . ?
C35 H35A 0.9600 . ?
C35 H35B 0.9600 . ?
C35 H35C 0.9600 . ?
C20 C19 1.382(11) . ?
C10 C11 1.327(11) . ?
C15 H15 0.9800 . ?
C15 C16 1.513(11) . ?
C16 C17 1.413(11) . ?
C12 H12 0.9300 . ?
C12 C11 1.342(13) . ?
C12 C13 1.381(15) . ?
C23 H23A 0.9700 . ?
C23 H23B 0.9700 . ?
C6 C5 1.388(13) . ?
C11 H11 0.9300 . ?
C31 H31A 0.9600 . ?
C31 H31B 0.9600 . ?
C31 H31C 0.9600 . ?
C22 H22A 0.9600 . ?
C22 H22B 0.9600 . ?
C22 H22C 0.9600 . ?
C19 H19 0.9300 . ?
C19 C18 1.389(13) . ?
C25 H25 0.9300 . ?
C25 C26 1.359(13) . ?
C27 H27 0.9300 . ?
C27 C26 1.422(13) . ?
C38 C37 1.495(13) . ?
C17 H17 0.9300 . ?
C17 C18 1.360(12) . ?
C13 H13 0.9300 . ?
C13 C14 1.371(14) . ?
C30 H30A 0.9600 . ?
C30 H30B 0.9600 . ?
C30 H30C 0.9600 . ?
C18 H18 0.9300 . ?
C26 H26 0.9300 . ?
C5 H5 0.9300 . ?
C5 C4 1.388(16) . ?
C14 H14 0.9300 . ?
C1 H1A 0.9600 . ?
C1 H1B 0.9600 . ?
C1 H1C 0.9600 . ?
C3 H3A 0.9300 . ?
C3 C4 1.372(16) . ?
C4 H4 0.9300 . ?
C37 H37A 0.9600 . ?
C37 H37B 0.9600 . ?
C37 H37C 0.9600 . ?
N4 C40 1.140(19) . ?
C40 C39 1.49(2) . ?
C39 H39A 0.9600 . ?
C39 H39B 0.9600 . ?
C39 H39C 0.9600 . ?

loop_
_geom_torsion_atom_site_label_1
_geom_torsion_atom_site_label_2
_geom_torsion_atom_site_label_3
_geom_torsion_atom_site_label_4
_geom_torsion
_geom_torsion_site_symmetry_1
_geom_torsion_site_symmetry_2
_geom_torsion_site_symmetry_3
_geom_torsion_site_symmetry_4
_geom_torsion_publ_flag
Dy01 O6 C29 C24 49.4(9) . . . . ?
Dy01 O6 C29 C28 -131.7(6) . . . . ?
Dy01 O4 C21 C20 177.9(5) . . . . ?
Dy01 O4 C21 C16 -3.0(11) . . . . ?
Dy01 O2 C7 C2 -112.0(7) . . . . ?
Dy01 O2 C7 C6 64.6(8) . . . . ?
Dy01 O15 C38 O16 -6.2(18) . . . . ?
Dy01 O15 C38 C37 172.8(12) . . . . ?
Dy01 N1 C8 C6 71.5(7) . . . . ?
Dy01 N1 C9 C10 -165.5(5) . . . . ?
Dy01 N1 C9 C15 -40.9(7) . . . . ?
Dy01 N3 C15 C9 -51.6(6) . . . . ?
Dy01 N3 C15 C16 75.6(7) . . . . ?
Dy01 N3 C23 C24 60.3(8) . . . . ?
Dy02 O6 C29 C24 179.2(5) . . . . ?
Dy02 O6 C29 C28 -1.9(9) . . . . ?
Dy02 O4 C21 C20 -27.2(9) 5_666 . . . ?
Dy02 O4 C21 C16 151.9(6) 5_666 . . . ?
Dy02 O9 C32 O10 -44.2(14) . . . . ?
Dy02 O9 C32 C31 135.2(8) . . . . ?
Dy02 O5 C28 C29 9.4(8) . . . . ?
Dy02 O5 C28 C27 -170.4(7) . . . . ?
Dy02 O3 C20 C21 22.5(8) 5_666 . . . ?
Dy02 O3 C20 C19 -155.9(7) 5_666 . . . ?
Dy03 O2 C7 C2 67.9(9) . . . . ?
Dy03 O2 C7 C6 -115.4(7) . . . . ?
Dy03 O16 C38 O15 9.5(17) . . . . ?
Dy03 O16 C38 C37 -169.4(12) . . . . ?
Dy03 O10 C32 O9 -6.5(15) . . . . ?
Dy03 O10 C32 C31 174.1(7) . . . . ?
Dy03 O13 C36 O14 -10.4(11) . . . . ?
Dy03 O13 C36 C35 -171.3(5) . . . . ?
Dy03 O14 C36 O13 10.0(10) . . . . ?
Dy03 O14 C36 C35 166.7(9) . . . . ?
Dy03 O11 C34 O12 0.2(13) . . . . ?
Dy03 O11 C34 C33 -179.2(7) . . . . ?
Dy03 O12 C34 O11 -0.2(13) . . . . ?
Dy03 O12 C34 C33 179.1(8) . . . . ?
O6 C29 C24 C23 7.7(11) . . . . ?
O6 C29 C24 C25 -174.1(7) . . . . ?
O6 C29 C28 O5 -5.1(10) . . . . ?
O6 C29 C28 C27 174.6(8) . . . . ?
O4 C21 C20 O3 2.0(10) . . . . ?
O4 C21 C20 C19 -179.7(8) . . . . ?
O4 C21 C16 C15 -0.8(13) . . . . ?
O4 C21 C16 C17 -179.1(7) . . . . ?
O2 C7 C2 O1 5.1(11) . . . . ?
O2 C7 C2 C3 -177.3(8) . . . . ?
O2 C7 C6 C8 -7.9(11) . . . . ?
O2 C7 C6 C5 176.7(8) . . . . ?
O5 C28 C27 C26 -177.8(8) . . . . ?
O3 C20 C19 C18 176.6(9) . . . . ?
N1 C8 C6 C7 -64.1(9) . . . . ?
N1 C8 C6 C5 111.2(9) . . . . ?
N1 C9 C10 N2 8.8(10) . . . . ?
N1 C9 C10 C11 -171.1(7) . . . . ?
N1 C9 C15 N3 62.6(8) . . . . ?
N1 C9 C15 C16 -64.6(8) . . . . ?
O1 C2 C3 C4 176.1(10) . . . . ?
N3 C15 C16 C21 -41.3(11) . . . . ?
N3 C15 C16 C17 137.0(7) . . . . ?
C29 C24 C23 N3 -66.8(9) . . . . ?
C29 C24 C25 C26 -4.0(13) . . . . ?
C29 C28 C27 C26 2.5(14) . . . . ?
C8 N1 C9 C10 66.3(8) . . . . ?
C8 N1 C9 C15 -169.1(6) . . . . ?
C8 C6 C5 C4 -172.7(9) . . . . ?
N2 C10 C11 C12 -1.7(13) . . . . ?
C21 C20 C19 C18 -1.6(14) . . . . ?
C21 C16 C17 C18 -0.7(14) . . . . ?
C24 C29 C28 O5 173.9(6) . . . . ?
C24 C29 C28 C27 -6.4(12) . . . . ?
C24 C25 C26 C27 0.2(14) . . . . ?
C7 C2 C3 C4 -1.1(15) . . . . ?
C7 C6 C5 C4 2.5(15) . . . . ?
C28 C29 C24 C23 -171.3(7) . . . . ?
C28 C29 C24 C25 6.9(11) . . . . ?
C28 C27 C26 C25 0.7(15) . . . . ?
C2 C7 C6 C8 168.7(7) . . . . ?
C2 C7 C6 C5 -6.7(12) . . . . ?
C2 C3 C4 C5 -3.0(19) . . . . ?
C9 N1 C8 C6 -161.1(6) . . . . ?
C9 C10 C11 C12 178.2(8) . . . . ?
C9 C15 C16 C21 83.0(9) . . . . ?
C9 C15 C16 C17 -98.7(9) . . . . ?
C20 C21 C16 C15 178.2(7) . . . . ?
C20 C21 C16 C17 0.0(12) . . . . ?
C20 C19 C18 C17 0.8(16) . . . . ?
C10 N2 C14 C13 -0.6(14) . . . . ?
C10 C9 C15 N3 -170.4(6) . . . . ?
C10 C9 C15 C16 62.3(8) . . . . ?
C15 N3 C23 C24 -172.8(6) . . . . ?
C15 C9 C10 N2 -114.6(8) . . . . ?
C15 C9 C10 C11 65.5(10) . . . . ?
C15 C16 C17 C18 -179.1(9) . . . . ?
C16 C21 C20 O3 -177.2(7) . . . . ?
C16 C21 C20 C19 1.2(13) . . . . ?
C16 C17 C18 C19 0.3(16) . . . . ?
C12 C13 C14 N2 -1.3(15) . . . . ?
C23 N3 C15 C9 178.3(6) . . . . ?
C23 N3 C15 C16 -54.6(8) . . . . ?
C23 C24 C25 C26 174.2(8) . . . . ?
C6 C7 C2 O1 -171.6(7) . . . . ?
C6 C7 C2 C3 6.0(12) . . . . ?
C6 C5 C4 C3 2.4(18) . . . . ?
C11 C12 C13 C14 1.5(13) . . . . ?
C22 O3 C20 C21 177.7(7) . . . . ?
C22 O3 C20 C19 -0.6(12) . . . . ?
C25 C24 C23 N3 115.1(8) . . . . ?
C13 C12 C11 C10 0.0(14) . . . . ?
C30 O5 C28 C29 -152.4(8) . . . . ?
C30 O5 C28 C27 27.9(12) . . . . ?
C14 N2 C10 C9 -178.0(8) . . . . ?
C14 N2 C10 C11 2.0(12) . . . . ?
C1 O1 C2 C7 -171.6(8) . . . . ?
C1 O1 C2 C3 11.1(14) . . . . ?

loop_
_smtbx_masks_void_nr
_smtbx_masks_void_average_x
_smtbx_masks_void_average_y
_smtbx_masks_void_average_z
_smtbx_masks_void_volume
_smtbx_masks_void_count_electrons
_smtbx_masks_void_content
1 0.153 0.149 0.818 81.3 19.3 '1 CH3OH'
2 0.153 0.351 0.318 81.3 16.1 '1 CH3OH'
3 0.347 0.649 0.818 81.3 17.1 '1 CH3OH'
4 0.347 0.851 0.318 81.3 18.5 '1 CH3OH'
5 0.653 0.149 0.682 81.3 15.5 '1 CH3OH'
6 0.653 0.351 0.182 81.3 16.9 '1 CH3OH'
7 0.847 0.649 0.682 81.3 17.9 '1 CH3OH'
8 0.847 0.851 0.182 81.3 14.7 '1 CH3OH'
